data_4516484
loop_
_publ_author_name
'Tahir, Muhammad Nawaz'
'Shafiq, Zahid'
'Shad, Hazoor Ahmad'
Zia-ur-Rehman,
'Karim, Abdul'
'Naseer, Muhammad Moazzam'

_publ_section_title
;
 Polymorphism in a Sulfamethoxazole Derivative: Coexistence of Five
 Polymorphs in Methanol at Room Temperature
;
_journal_issue 10
_journal_name_full 'Crystal Growth &amp; Design'
_journal_page_first 4750
_journal_paper_doi 10.1021/acs.cgd.5b01126
_journal_volume 15
_journal_year 2015
_chemical_formula_iupac 'C21 H17 N3 O4 S'
_chemical_formula_moiety 'C21 H17 N3 O4 S'
_chemical_formula_sum 'C21 H17 N3 O4 S'
_chemical_formula_weight 407.43
_chemical_name_systematic
;
1-[(E)-({4-[(5-methyl-1,2-oxazol-3-yl)sulfamoyl]phenyl}iminio)methyl]
naphthalen-2-olate
;
_space_group_crystal_system monoclinic
_space_group_IT_number 14
_space_group_name_Hall '-P 2ybc'
_space_group_name_H-M_alt 'P 1 21/c 1'
_atom_sites_solution_hydrogens geom
_atom_sites_solution_primary direct
_atom_sites_solution_secondary difmap
_audit_creation_method SHELXL-2014/7
_cell_angle_alpha 90
_cell_angle_beta 94.573(5)
_cell_angle_gamma 90
_cell_formula_units_Z 4
_cell_length_a 12.1116(18)
_cell_length_b 11.2257(15)
_cell_length_c 14.8557(18)
_cell_measurement_reflns_used 2451
_cell_measurement_temperature 296(2)
_cell_measurement_theta_max 27.409
_cell_measurement_theta_min 1.687
_cell_volume 2013.4(5)
_computing_cell_refinement 'SAINT (Bruker, 2007)'
_computing_data_collection 'APEX2 (Bruker, 2007)'
_computing_data_reduction 'SAINT (Bruker, 2007)'
_computing_molecular_graphics 'ORTEP-3 for Windows (Farrugia, 1997) and PLATON (Spek, 2009)'
_computing_publication_material
;
WinGX (Farrugia, 1999) and PLATON (Spek, 2009)
;
_computing_structure_refinement 'SHELXL97 (Sheldrick, 2008)'
_computing_structure_solution 'SHELXS97 (Sheldrick, 2008)'
_diffrn_ambient_temperature 296(2)
_diffrn_detector_area_resol_mean 7.80
_diffrn_measured_fraction_theta_full 0.991
_diffrn_measured_fraction_theta_max 0.991
_diffrn_measurement_device_type 'Bruker Kappa APEXII CCD'
_diffrn_measurement_method \w
_diffrn_radiation_monochromator graphite
_diffrn_radiation_source 'fine-focus sealed tube'
_diffrn_radiation_type MoK\a
_diffrn_radiation_wavelength 0.71073
_diffrn_reflns_av_R_equivalents 0.0496
_diffrn_reflns_av_unetI/netI 0.0618
_diffrn_reflns_limit_h_max 15
_diffrn_reflns_limit_h_min -15
_diffrn_reflns_limit_k_max 14
_diffrn_reflns_limit_k_min -13
_diffrn_reflns_limit_l_max 19
_diffrn_reflns_limit_l_min -15
_diffrn_reflns_number 17251
_diffrn_reflns_theta_full 27.409
_diffrn_reflns_theta_max 27.409
_diffrn_reflns_theta_min 1.687
_diffrn_standards_number 0
_exptl_absorpt_coefficient_mu 0.193
_exptl_absorpt_correction_T_max 0.970
_exptl_absorpt_correction_T_min 0.935
_exptl_absorpt_correction_type multi-scan
_exptl_absorpt_process_details '(SADABS; Bruker, 2005)'
_exptl_crystal_colour orange
_exptl_crystal_density_diffrn 1.344
_exptl_crystal_density_method 'not measured'
_exptl_crystal_description prism
_exptl_crystal_F_000 848
_exptl_crystal_size_max 0.34
_exptl_crystal_size_mid 0.28
_exptl_crystal_size_min 0.18
_refine_diff_density_max 0.154
_refine_diff_density_min -0.237
_refine_diff_density_rms 0.037
_refine_ls_extinction_method none
_refine_ls_goodness_of_fit_ref 0.992
_refine_ls_hydrogen_treatment mixed
_refine_ls_matrix_type full
_refine_ls_number_parameters 269
_refine_ls_number_reflns 4552
_refine_ls_number_restraints 0
_refine_ls_restrained_S_all 0.992
_refine_ls_R_factor_all 0.1173
_refine_ls_R_factor_gt 0.0517
_refine_ls_shift/su_max 0.000
_refine_ls_shift/su_mean 0.000
_refine_ls_structure_factor_coef Fsqd
_refine_ls_weighting_details 'w=1/[\s^2^(Fo^2^)+(0.0502P)^2^+0.1307P] where P=(Fo^2^+2Fc^2^)/3'
_refine_ls_weighting_scheme calc
_refine_ls_wR_factor_gt 0.1040
_refine_ls_wR_factor_ref 0.1278
_reflns_number_gt 2451
_reflns_number_total 4552
_reflns_threshold_expression I>2\s(I)
_cod_data_source_file cg5b01126_si_002.cif
_cod_data_source_block 5
_cod_original_sg_symbol_H-M 'P 21/c'
_cod_database_code 4516484
_shelx_shelxl_version_number 2014/7
_shelx_space_group_comment
;
The symmetry employed for this shelxl refinement is uniquely defined
by the following loop, which should always be used as a source of
symmetry information in preference to the above space-group names.
They are only intended as comments.
;
_shelxl_version_number 2014/6

loop_
_space_group_symop_operation_xyz
'x, y, z'
'-x, y+1/2, -z+1/2'
'-x, -y, -z'
'x, -y-1/2, z-1/2'

loop_
_atom_site_label
_atom_site_type_symbol
_atom_site_fract_x
_atom_site_fract_y
_atom_site_fract_z
_atom_site_U_iso_or_equiv
_atom_site_adp_type
_atom_site_occupancy
_atom_site_site_symmetry_order
_atom_site_calc_flag
_atom_site_refinement_flags_posn
_atom_site_refinement_flags_adp
S1 S 0.77324(5) 0.57470(5) -0.08420(4) 0.0536(2) Uani 1 1 d . .
O1 O 0.62943(17) -0.04110(18) 0.17924(13) 0.0845(6) Uani 1 1 d . .
O2 O 0.68578(14) 0.66076(14) -0.09152(12) 0.0677(5) Uani 1 1 d . .
O3 O 0.87558(14) 0.60116(14) -0.03464(11) 0.0640(5) Uani 1 1 d . .
O4 O 0.97004(18) 0.35174(18) -0.29195(14) 0.0837(6) Uani 1 1 d . .
N1 N 0.59017(18) 0.14108(17) 0.07610(13) 0.0514(5) Uani 1 1 d . .
H1 H 0.6389(19) 0.099(2) 0.1065(16) 0.062 Uiso 1 1 d . U
N2 N 0.79816(18) 0.54638(19) -0.18757(13) 0.0554(6) Uani 1 1 d . .
H2A H 0.744(2) 0.555(2) -0.2255(17) 0.066 Uiso 1 1 d . U
N3 N 0.87028(19) 0.4154(2) -0.28749(15) 0.0740(6) Uani 1 1 d . .
C1 C 0.5257(2) -0.0602(2) 0.17786(17) 0.0640(7) Uani 1 1 d . .
C2 C 0.4834(3) -0.1545(3) 0.22993(18) 0.0826(9) Uani 1 1 d . .
H2 H 0.5324 -0.2010 0.2663 0.099 Uiso 1 1 calc R U
C3 C 0.3749(3) -0.1771(3) 0.22727(18) 0.0776(9) Uani 1 1 d . .
H3 H 0.3507 -0.2390 0.2624 0.093 Uiso 1 1 calc R U
C4 C 0.2944(2) -0.1105(2) 0.17298(17) 0.0638(7) Uani 1 1 d . .
C5 C 0.1819(3) -0.1369(3) 0.1722(2) 0.0836(9) Uani 1 1 d . .
H5 H 0.1592 -0.1981 0.2088 0.100 Uiso 1 1 calc R U
C6 C 0.1051(3) -0.0759(3) 0.1197(3) 0.1002(11) Uani 1 1 d . .
H6 H 0.0304 -0.0950 0.1198 0.120 Uiso 1 1 calc R U
C7 C 0.1398(3) 0.0161(3) 0.0654(3) 0.1005(11) Uani 1 1 d . .
H7 H 0.0876 0.0585 0.0289 0.121 Uiso 1 1 calc R U
C8 C 0.2496(2) 0.0446(2) 0.0651(2) 0.0760(8) Uani 1 1 d . .
H8 H 0.2709 0.1055 0.0277 0.091 Uiso 1 1 calc R U
C9 C 0.3303(2) -0.0159(2) 0.11984(16) 0.0549(6) Uani 1 1 d . .
C10 C 0.4482(2) 0.0112(2) 0.12377(14) 0.0504(6) Uani 1 1 d . .
C11 C 0.4856(2) 0.1096(2) 0.07764(15) 0.0517(6) Uani 1 1 d . .
H11 H 0.4328 0.1564 0.0455 0.062 Uiso 1 1 calc R U
C12 C 0.6313(2) 0.2425(2) 0.03433(14) 0.0474(6) Uani 1 1 d . .
C13 C 0.5632(2) 0.3217(2) -0.01517(17) 0.0619(7) Uani 1 1 d . .
H13 H 0.4874 0.3076 -0.0233 0.074 Uiso 1 1 calc R U
C14 C 0.6076(2) 0.4213(2) -0.05233(17) 0.0605(7) Uani 1 1 d . .
H14 H 0.5620 0.4740 -0.0862 0.073 Uiso 1 1 calc R U
C15 C 0.7204(2) 0.44319(19) -0.03938(15) 0.0483(6) Uani 1 1 d . .
C16 C 0.7889(2) 0.3633(2) 0.00817(15) 0.0561(6) Uani 1 1 d . .
H16 H 0.8648 0.3770 0.0157 0.067 Uiso 1 1 calc R U
C17 C 0.7441(2) 0.2626(2) 0.04461(16) 0.0572(6) Uani 1 1 d . .
H17 H 0.7902 0.2081 0.0762 0.069 Uiso 1 1 calc R U
C18 C 0.8832(2) 0.4711(2) -0.21043(16) 0.0524(6) Uani 1 1 d . .
C19 C 0.9844(2) 0.4455(2) -0.16351(18) 0.0654(7) Uani 1 1 d . .
H19 H 1.0104 0.4735 -0.1068 0.078 Uiso 1 1 calc R U
C20 C 1.0361(2) 0.3726(3) -0.2168(2) 0.0744(8) Uani 1 1 d . .
C21 C 1.1463(3) 0.3141(3) -0.2090(2) 0.1129(12) Uani 1 1 d . .
H21A H 1.1916 0.3493 -0.1601 0.169 Uiso 1 1 calc R U
H21B H 1.1811 0.3246 -0.2643 0.169 Uiso 1 1 calc R U
H21C H 1.1374 0.2306 -0.1976 0.169 Uiso 1 1 calc R U

loop_
_atom_site_aniso_label
_atom_site_aniso_U_11
_atom_site_aniso_U_22
_atom_site_aniso_U_33
_atom_site_aniso_U_23
_atom_site_aniso_U_13
_atom_site_aniso_U_12
S1 0.0618(4) 0.0453(3) 0.0539(4) -0.0001(3) 0.0061(3) -0.0060(3)
O1 0.0744(14) 0.0957(15) 0.0801(14) 0.0283(11) -0.0151(10) -0.0150(11)
O2 0.0751(12) 0.0462(10) 0.0831(13) 0.0026(9) 0.0130(10) 0.0061(9)
O3 0.0708(12) 0.0595(11) 0.0607(11) -0.0073(8) -0.0013(9) -0.0173(9)
O4 0.0893(15) 0.0878(14) 0.0760(14) -0.0296(11) 0.0197(12) -0.0097(12)
N1 0.0626(15) 0.0470(12) 0.0450(12) -0.0001(9) 0.0073(10) -0.0048(10)
N2 0.0582(14) 0.0597(13) 0.0480(13) 0.0029(10) 0.0021(10) -0.0062(11)
N3 0.0717(16) 0.0852(16) 0.0657(15) -0.0195(13) 0.0098(12) -0.0117(13)
C1 0.075(2) 0.0648(17) 0.0508(16) 0.0047(13) -0.0028(14) -0.0146(15)
C2 0.100(3) 0.079(2) 0.0646(19) 0.0276(16) -0.0164(17) -0.0224(19)
C3 0.104(3) 0.0738(19) 0.0544(17) 0.0167(15) 0.0018(17) -0.0323(18)
C4 0.082(2) 0.0584(16) 0.0526(16) -0.0058(13) 0.0167(14) -0.0208(15)
C5 0.092(2) 0.080(2) 0.082(2) 0.0009(17) 0.0271(19) -0.0288(19)
C6 0.073(2) 0.097(3) 0.133(3) 0.010(2) 0.022(2) -0.021(2)
C7 0.067(2) 0.090(2) 0.144(3) 0.024(2) 0.005(2) -0.0082(18)
C8 0.068(2) 0.0632(18) 0.097(2) 0.0143(16) 0.0080(17) -0.0089(15)
C9 0.0671(17) 0.0473(14) 0.0515(15) -0.0070(12) 0.0132(13) -0.0122(13)
C10 0.0690(17) 0.0447(14) 0.0382(13) -0.0046(11) 0.0084(12) -0.0101(13)
C11 0.0621(16) 0.0495(14) 0.0443(14) -0.0077(11) 0.0081(12) -0.0044(12)
C12 0.0582(16) 0.0460(13) 0.0388(13) -0.0034(11) 0.0094(11) -0.0054(12)
C13 0.0504(16) 0.0632(17) 0.0732(18) 0.0088(14) 0.0123(13) -0.0037(13)
C14 0.0553(17) 0.0581(16) 0.0681(17) 0.0144(13) 0.0058(13) 0.0041(13)
C15 0.0568(15) 0.0437(13) 0.0448(13) -0.0007(11) 0.0074(11) -0.0032(11)
C16 0.0521(15) 0.0576(16) 0.0575(16) 0.0054(13) -0.0020(12) -0.0055(13)
C17 0.0637(17) 0.0528(15) 0.0539(15) 0.0096(12) -0.0026(12) -0.0025(13)
C18 0.0622(17) 0.0499(14) 0.0454(15) 0.0003(12) 0.0056(12) -0.0163(13)
C19 0.0685(18) 0.0673(18) 0.0598(17) -0.0150(14) 0.0024(14) 0.0001(14)
C20 0.074(2) 0.0703(19) 0.080(2) -0.0134(17) 0.0127(17) -0.0058(16)
C21 0.097(3) 0.113(3) 0.131(3) -0.027(2) 0.020(2) 0.032(2)

loop_
_atom_type_symbol
_atom_type_description
_atom_type_scat_dispersion_real
_atom_type_scat_dispersion_imag
_atom_type_scat_source
C C 0.0033 0.0016 'International Tables Vol C Tables 4.2.6.8 and 6.1.1.4'
H H 0.0000 0.0000 'International Tables Vol C Tables 4.2.6.8 and 6.1.1.4'
N N 0.0061 0.0033 'International Tables Vol C Tables 4.2.6.8 and 6.1.1.4'
O O 0.0106 0.0060 'International Tables Vol C Tables 4.2.6.8 and 6.1.1.4'
S S 0.1246 0.1234 'International Tables Vol C Tables 4.2.6.8 and 6.1.1.4'

loop_
_geom_angle_atom_site_label_1
_geom_angle_atom_site_label_2
_geom_angle_atom_site_label_3
_geom_angle
O3 S1 O2 120.51(11)
O3 S1 N2 108.14(10)
O2 S1 N2 104.66(11)
O3 S1 C15 107.92(11)
O2 S1 C15 107.78(11)
N2 S1 C15 107.14(10)
C20 O4 N3 109.2(2)
C11 N1 C12 126.9(2)
C11 N1 H1 117.5(16)
C12 N1 H1 115.4(16)
C18 N2 S1 123.13(17)
C18 N2 H2A 117.3(18)
S1 N2 H2A 115.0(18)
C18 N3 O4 104.0(2)
O1 C1 C2 120.7(3)
O1 C1 C10 121.2(2)
C2 C1 C10 118.1(3)
C3 C2 C1 121.2(3)
C3 C2 H2 119.4
C1 C2 H2 119.4
C2 C3 C4 122.9(3)
C2 C3 H3 118.5
C4 C3 H3 118.5
C5 C4 C9 120.0(3)
C5 C4 C3 121.1(3)
C9 C4 C3 118.9(3)
C6 C5 C4 121.6(3)
C6 C5 H5 119.2
C4 C5 H5 119.2
C5 C6 C7 118.9(3)
C5 C6 H6 120.5
C7 C6 H6 120.5
C8 C7 C6 120.8(3)
C8 C7 H7 119.6
C6 C7 H7 119.6
C7 C8 C9 121.3(3)
C7 C8 H8 119.3
C9 C8 H8 119.3
C8 C9 C4 117.3(2)
C8 C9 C10 124.1(2)
C4 C9 C10 118.6(2)
C11 C10 C1 119.6(2)
C11 C10 C9 120.1(2)
C1 C10 C9 120.2(2)
N1 C11 C10 124.9(2)
N1 C11 H11 117.5
C10 C11 H11 117.5
C17 C12 C13 119.8(2)
C17 C12 N1 117.8(2)
C13 C12 N1 122.5(2)
C14 C13 C12 120.0(2)
C14 C13 H13 120.0
C12 C13 H13 120.0
C13 C14 C15 120.1(2)
C13 C14 H14 120.0
C15 C14 H14 120.0
C16 C15 C14 120.1(2)
C16 C15 S1 121.18(19)
C14 C15 S1 118.70(18)
C15 C16 C17 119.6(2)
C15 C16 H16 120.2
C17 C16 H16 120.2
C12 C17 C16 120.4(2)
C12 C17 H17 119.8
C16 C17 H17 119.8
N3 C18 C19 112.4(2)
N3 C18 N2 117.7(2)
C19 C18 N2 129.9(2)
C20 C19 C18 105.5(2)
C20 C19 H19 127.3
C18 C19 H19 127.3
C19 C20 O4 109.0(3)
C19 C20 C21 133.6(3)
O4 C20 C21 117.4(3)
C20 C21 H21A 109.5
C20 C21 H21B 109.5
H21A C21 H21B 109.5
C20 C21 H21C 109.5
H21A C21 H21C 109.5
H21B C21 H21C 109.5

loop_
_geom_bond_atom_site_label_1
_geom_bond_atom_site_label_2
_geom_bond_distance
S1 O3 1.4216(17)
S1 O2 1.4313(17)
S1 N2 1.620(2)
S1 C15 1.761(2)
O1 C1 1.273(3)
O4 C20 1.342(3)
O4 N3 1.410(3)
N1 C11 1.317(3)
N1 C12 1.407(3)
N1 H1 0.86(2)
N2 C18 1.395(3)
N2 H2A 0.84(2)
N3 C18 1.303(3)
C1 C2 1.430(3)
C1 C10 1.431(3)
C2 C3 1.336(4)
C2 H2 0.9300
C3 C4 1.426(4)
C3 H3 0.9300
C4 C5 1.393(4)
C4 C9 1.412(3)
C5 C6 1.352(4)
C5 H5 0.9300
C6 C7 1.396(4)
C6 H6 0.9300
C7 C8 1.368(4)
C7 H7 0.9300
C8 C9 1.397(4)
C8 H8 0.9300
C9 C10 1.456(3)
C10 C11 1.395(3)
C11 H11 0.9300
C12 C17 1.381(3)
C12 C13 1.384(3)
C13 C14 1.375(3)
C13 H13 0.9300
C14 C15 1.386(3)
C14 H14 0.9300
C15 C16 1.378(3)
C16 C17 1.382(3)
C16 H16 0.9300
C17 H17 0.9300
C18 C19 1.390(3)
C19 C20 1.329(3)
C19 H19 0.9300
C20 C21 1.483(4)
C21 H21A 0.9600
C21 H21B 0.9600
C21 H21C 0.9600

loop_
_geom_hbond_atom_site_label_D
_geom_hbond_atom_site_label_H
_geom_hbond_atom_site_label_A
_geom_hbond_distance_DH
_geom_hbond_distance_HA
_geom_hbond_distance_DA
_geom_hbond_angle_DHA
_geom_hbond_site_symmetry_A
N1 H1 O1 0.86(2) 1.91(2) 2.577(3) 133(2) .
N2 H2A O1 0.84(2) 1.91(3) 2.729(3) 168(3) 4_565
C11 H11 O2 0.93 2.63 3.327(3) 132.6 3_665
C17 H17 N3 0.93 2.58 3.456(3) 157.4 4_566
C19 H19 O3 0.93 2.48 2.976(3) 113.6 .
C19 H19 O3 0.93 2.56 3.320(3) 138.9 3_765

loop_
_geom_torsion_atom_site_label_1
_geom_torsion_atom_site_label_2
_geom_torsion_atom_site_label_3
_geom_torsion_atom_site_label_4
_geom_torsion
O3 S1 N2 C18 46.5(2)
O2 S1 N2 C18 176.16(18)
C15 S1 N2 C18 -69.6(2)
C20 O4 N3 C18 0.5(3)
O1 C1 C2 C3 -178.4(3)
C10 C1 C2 C3 1.1(4)
C1 C2 C3 C4 0.3(5)
C2 C3 C4 C5 -180.0(3)
C2 C3 C4 C9 -0.3(4)
C9 C4 C5 C6 1.7(4)
C3 C4 C5 C6 -178.7(3)
C4 C5 C6 C7 -0.3(5)
C5 C6 C7 C8 -0.1(5)
C6 C7 C8 C9 -0.9(5)
C7 C8 C9 C4 2.2(4)
C7 C8 C9 C10 -179.0(3)
C5 C4 C9 C8 -2.6(4)
C3 C4 C9 C8 177.8(2)
C5 C4 C9 C10 178.6(2)
C3 C4 C9 C10 -1.0(3)
O1 C1 C10 C11 -5.5(4)
C2 C1 C10 C11 175.1(2)
O1 C1 C10 C9 177.0(2)
C2 C1 C10 C9 -2.4(3)
C8 C9 C10 C11 6.2(3)
C4 C9 C10 C11 -175.1(2)
C8 C9 C10 C1 -176.3(2)
C4 C9 C10 C1 2.4(3)
C12 N1 C11 C10 -176.6(2)
C1 C10 C11 N1 3.2(3)
C9 C10 C11 N1 -179.3(2)
C11 N1 C12 C17 176.7(2)
C11 N1 C12 C13 -2.7(3)
C17 C12 C13 C14 -1.3(4)
N1 C12 C13 C14 178.1(2)
C12 C13 C14 C15 -0.8(4)
C13 C14 C15 C16 2.2(4)
C13 C14 C15 S1 -177.47(19)
O3 S1 C15 C16 -22.3(2)
O2 S1 C15 C16 -153.95(18)
N2 S1 C15 C16 93.9(2)
O3 S1 C15 C14 157.32(18)
O2 S1 C15 C14 25.7(2)
N2 S1 C15 C14 -86.4(2)
C14 C15 C16 C17 -1.5(3)
S1 C15 C16 C17 178.17(17)
C13 C12 C17 C16 2.1(3)
N1 C12 C17 C16 -177.4(2)
C15 C16 C17 C12 -0.6(3)
O4 N3 C18 C19 -1.3(3)
O4 N3 C18 N2 177.82(19)
S1 N2 C18 N3 151.99(19)
S1 N2 C18 C19 -29.0(4)
N3 C18 C19 C20 1.6(3)
N2 C18 C19 C20 -177.4(2)
C18 C19 C20 O4 -1.2(3)
C18 C19 C20 C21 178.7(3)
N3 O4 C20 C19 0.5(3)
N3 O4 C20 C21 -179.4(2)
